data_1565800
loop_
_publ_author_name
'Azmi, Nurul I.'
'Zhan, Shun-Ze'
'Li, Jing-Hong'
'Razali, Mohd. R.'

_publ_section_title
;
 Metal complexes based on substituted aliphatic acid derived from a
 Diels-Alder adduct: Synthesis and potential ratiometric luminescent
 temperature sensor of d10 complex
;
_journal_name_full 'Inorganica Chimica Acta'
_journal_page_first 119167
_journal_paper_doi 10.1016/j.ica.2019.119167
_journal_volume 498
_journal_year 2019
_chemical_formula_sum 'C21 H18 Ag N O5'
_chemical_formula_weight 472.23
_space_group_crystal_system monoclinic
_space_group_IT_number 15
_space_group_name_Hall '-I 2ya'
_space_group_name_H-M_alt 'I 1 2/a 1'
_atom_sites_solution_hydrogens geom
_audit_creation_method SHELXL-2014/7
_cell_angle_alpha 90
_cell_angle_beta 95.119(5)
_cell_angle_gamma 90
_cell_formula_units_Z 8
_cell_length_a 8.3073(8)
_cell_length_b 11.9213(6)
_cell_length_c 42.890(2)
_cell_measurement_reflns_used 19652
_cell_measurement_temperature 296(2)
_cell_measurement_theta_max 30.05
_cell_measurement_theta_min 1.25
_cell_volume 4230.6(5)
_computing_cell_refinement 'SAINT (Bruker, 2009)'
_computing_data_collection 'APEX2 (Bruker, 2009)'
_computing_data_reduction SAINT
_computing_molecular_graphics X-SEED
_computing_structure_refinement 'SHELXL-2014/7 (Sheldrick, 2014)'
_computing_structure_solution 'SHELXTL (Sheldrick, 2008)'
_diffrn_ambient_temperature 296(2)
_diffrn_measured_fraction_theta_full 0.996
_diffrn_measured_fraction_theta_max 0.985
_diffrn_measurement_device_type 'Bruker X8 Apex CCD'
_diffrn_measurement_method 'phi and omega scans'
_diffrn_radiation_type MoK\a
_diffrn_radiation_wavelength 0.71073
_diffrn_reflns_av_R_equivalents 0.0229
_diffrn_reflns_av_unetI/netI 0.0212
_diffrn_reflns_Laue_measured_fraction_full 0.996
_diffrn_reflns_Laue_measured_fraction_max 0.985
_diffrn_reflns_limit_h_max 10
_diffrn_reflns_limit_h_min -8
_diffrn_reflns_limit_k_max 15
_diffrn_reflns_limit_k_min -15
_diffrn_reflns_limit_l_max 55
_diffrn_reflns_limit_l_min -42
_diffrn_reflns_number 13846
_diffrn_reflns_point_group_measured_fraction_full 0.996
_diffrn_reflns_point_group_measured_fraction_max 0.985
_diffrn_reflns_theta_full 25.000
_diffrn_reflns_theta_max 27.496
_diffrn_reflns_theta_min 3.211
_diffrn_source 'fine-focus sealed tube'
_exptl_absorpt_coefficient_mu 0.982
_exptl_absorpt_correction_T_max 0.6273
_exptl_absorpt_correction_T_min 0.4261
_exptl_absorpt_correction_type multi-scan
_exptl_absorpt_process_details '(<i>SADABS</i>; Bruker, 2009)'
_exptl_crystal_colour colorless
_exptl_crystal_density_diffrn 1.483
_exptl_crystal_density_method 'not measured'
_exptl_crystal_description plate
_exptl_crystal_F_000 1904
_exptl_crystal_size_max 0.45
_exptl_crystal_size_mid 0.15
_exptl_crystal_size_min 0.10
_refine_diff_density_max 1.639
_refine_diff_density_min -0.513
_refine_diff_density_rms 0.121
_refine_ls_extinction_coef .
_refine_ls_extinction_method 'SHELXL-2014/7 (Sheldrick 2014)'
_refine_ls_goodness_of_fit_ref 0.981
_refine_ls_hydrogen_treatment constr
_refine_ls_matrix_type full
_refine_ls_number_parameters 253
_refine_ls_number_reflns 4792
_refine_ls_number_restraints 0
_refine_ls_restrained_S_all 0.981
_refine_ls_R_factor_all 0.0778
_refine_ls_R_factor_gt 0.0638
_refine_ls_shift/su_max 0.001
_refine_ls_shift/su_mean 0.000
_refine_ls_structure_factor_coef Fsqd
_refine_ls_weighting_details 'w=1/[\s^2^(Fo^2^)+(0.1663P)^2^+5.7728P] where P=(Fo^2^+2Fc^2^)/3'
_refine_ls_weighting_scheme calc
_refine_ls_wR_factor_gt 0.2148
_refine_ls_wR_factor_ref 0.2402
_reflns_Friedel_coverage 0.000
_reflns_Friedel_fraction_full .
_reflns_Friedel_fraction_max .
_reflns_number_gt 3622
_reflns_number_total 4792
_reflns_threshold_expression 'I > 2\s(I)'
_cod_data_source_file 4.cif
_cod_data_source_block a
_cod_original_sg_symbol_H-M 'I 2/a'
_cod_database_code 1565800
_shelx_shelxl_version_number 2014/7
_shelx_space_group_comment
;
The symmetry employed for this shelxl refinement is uniquely defined
by the following loop, which should always be used as a source of
symmetry information in preference to the above space-group names.
They are only intended as comments.
;
_shelx_estimated_absorpt_t_min 0.830
_shelx_estimated_absorpt_t_max 0.880

loop_
_space_group_symop_operation_xyz
'x, y, z'
'-x+1/2, y, -z'
'x+1/2, y+1/2, z+1/2'
'-x+1, y+1/2, -z+1/2'
'-x, -y, -z'
'x-1/2, -y, z'
'-x+1/2, -y+1/2, -z+1/2'
'x, -y+1/2, z+1/2'

loop_
_atom_site_label
_atom_site_type_symbol
_atom_site_fract_x
_atom_site_fract_y
_atom_site_fract_z
_atom_site_U_iso_or_equiv
_atom_site_adp_type
_atom_site_occupancy
_atom_site_site_symmetry_order
_atom_site_calc_flag
_atom_site_refinement_flags_posn
_atom_site_refinement_flags_adp
_atom_site_refinement_flags_occupancy
_atom_site_disorder_assembly
_atom_site_disorder_group
Ag1 Ag 0.06747(7) 0.39416(5) 0.50518(2) 0.1079(3) Uani 1 1 d . . . . .
O4 O 0.3382(3) 0.4893(2) 0.65665(6) 0.0582(6) Uani 1 1 d . . . . .
O3 O 0.6567(3) 0.7227(3) 0.60433(6) 0.0587(7) Uani 1 1 d . . . . .
N1 N 0.4810(3) 0.5965(2) 0.62412(6) 0.0428(6) Uani 1 1 d . . . . .
O1 O 0.2173(4) 0.4866(3) 0.54166(7) 0.0723(8) Uani 1 1 d . . . . .
O2 O 0.1060(5) 0.6538(3) 0.53334(9) 0.0954(12) Uani 1 1 d . . . . .
C8 C 0.5610(4) 0.8439(2) 0.66392(7) 0.0385(6) Uani 1 1 d . . . . .
H8A H 0.6236 0.8988 0.6522 0.046 Uiso 1 1 calc R U . . .
C4 C 0.5949(4) 0.6830(3) 0.62642(7) 0.0420(6) Uani 1 1 d . . . . .
C7 C 0.4339(4) 0.5641(2) 0.65279(7) 0.0412(6) Uani 1 1 d . . . . .
C6 C 0.5178(4) 0.6389(2) 0.67803(7) 0.0372(6) Uani 1 1 d . . . . .
H6A H 0.5877 0.5933 0.6934 0.045 Uiso 1 1 calc R U . . .
C14 C 0.4882(4) 0.7913(3) 0.71583(7) 0.0421(6) Uani 1 1 d . . . . .
C5 C 0.6217(3) 0.7205(2) 0.66020(7) 0.0362(6) Uani 1 1 d . . . . .
H5A H 0.7384 0.7138 0.6680 0.043 Uiso 1 1 calc R U . . .
C21 C 0.2905(3) 0.7709(3) 0.66985(7) 0.0394(6) Uani 1 1 d . . . . .
C16 C 0.3818(4) 0.8440(2) 0.65264(7) 0.0397(6) Uani 1 1 d . . . . .
C9 C 0.5789(4) 0.8657(3) 0.69891(8) 0.0415(6) Uani 1 1 d . . . . .
C15 C 0.3908(4) 0.7070(3) 0.69504(7) 0.0403(6) Uani 1 1 d . . . . .
H15A H 0.3229 0.6574 0.7074 0.048 Uiso 1 1 calc R U . . .
C13 C 0.4978(5) 0.7977(3) 0.74822(8) 0.0518(8) Uani 1 1 d . . . . .
H13A H 0.4380 0.7470 0.7598 0.062 Uiso 1 1 calc R U . . .
C17 C 0.3090(5) 0.9015(3) 0.62674(9) 0.0492(8) Uani 1 1 d . . . . .
H17A H 0.3710 0.9504 0.6150 0.059 Uiso 1 1 calc R U . . .
C3 C 0.4117(4) 0.5517(3) 0.59399(8) 0.0524(8) Uani 1 1 d . . . . .
H3A H 0.3605 0.4782 0.5974 0.063 Uiso 1 1 calc R U . . .
H3B H 0.4989 0.5399 0.5800 0.063 Uiso 1 1 calc R U . . .
C20 C 0.1244(4) 0.7564(3) 0.66072(9) 0.0524(8) Uani 1 1 d . . . . .
H20A H 0.0618 0.7065 0.6720 0.063 Uiso 1 1 calc R U . . .
C18 C 0.1452(5) 0.8866(3) 0.61826(10) 0.0560(9) Uani 1 1 d . . . . .
H18A H 0.0950 0.9255 0.6007 0.067 Uiso 1 1 calc R U . . .
C10 C 0.6781(4) 0.9463(3) 0.71422(9) 0.0523(8) Uani 1 1 d . . . . .
H10A H 0.7403 0.9959 0.7028 0.063 Uiso 1 1 calc R U . . .
C1 C 0.1977(5) 0.5864(4) 0.54847(9) 0.0568(9) Uani 1 1 d . . . . .
C12 C 0.5951(5) 0.8785(3) 0.76367(9) 0.0593(9) Uani 1 1 d . . . . .
H12A H 0.6011 0.8834 0.7858 0.071 Uiso 1 1 calc R U . . .
C19 C 0.0534(4) 0.8147(4) 0.63540(10) 0.0615(10) Uani 1 1 d . . . . .
H19A H -0.0589 0.8060 0.6295 0.074 Uiso 1 1 calc R U . . .
C2 C 0.2882(6) 0.6306(4) 0.57868(10) 0.0627(10) Uani 1 1 d . . . . .
H2A H 0.3428 0.7016 0.5739 0.075 Uiso 1 1 calc R U . . .
H2B H 0.2083 0.6482 0.5938 0.075 Uiso 1 1 calc R U . . .
C11 C 0.6841(5) 0.9525(4) 0.74687(10) 0.0631(10) Uani 1 1 d . . . . .
H11A H 0.7496 1.0078 0.7577 0.076 Uiso 1 1 calc R U . . .
O1W O 0.1491(17) 0.2294(7) 0.53889(19) 0.234(6) Uani 1 1 d . . . . .
H1W1 H 0.1045 0.1576 0.5339 0.281 Uiso 1 1 calc R U . . .
H1W2 H 0.2247 0.2386 0.5567 0.281 Uiso 1 1 calc R U . . .

loop_
_atom_site_aniso_label
_atom_site_aniso_U_11
_atom_site_aniso_U_22
_atom_site_aniso_U_33
_atom_site_aniso_U_23
_atom_site_aniso_U_13
_atom_site_aniso_U_12
Ag1 0.1208(5) 0.1261(5) 0.0671(4) -0.0173(2) -0.0449(3) -0.0103(3)
O4 0.0702(16) 0.0465(13) 0.0564(14) -0.0010(10) -0.0024(12) -0.0221(12)
O3 0.0538(15) 0.0803(17) 0.0429(13) -0.0019(11) 0.0091(10) -0.0143(13)
N1 0.0415(14) 0.0458(13) 0.0396(14) -0.0069(10) -0.0040(11) -0.0041(10)
O1 0.079(2) 0.085(2) 0.0486(15) -0.0195(14) -0.0157(13) -0.0012(16)
O2 0.113(3) 0.087(2) 0.075(2) -0.0038(18) -0.054(2) -0.005(2)
C8 0.0348(14) 0.0389(14) 0.0408(15) 0.0013(11) -0.0021(11) -0.0063(11)
C4 0.0345(14) 0.0504(16) 0.0404(15) -0.0036(12) -0.0008(11) 0.0005(12)
C7 0.0426(16) 0.0369(14) 0.0424(15) -0.0011(11) -0.0062(12) -0.0026(12)
C6 0.0380(14) 0.0374(13) 0.0346(13) 0.0004(10) -0.0057(11) -0.0032(11)
C14 0.0402(15) 0.0479(15) 0.0377(15) -0.0043(12) -0.0003(11) 0.0006(12)
C5 0.0283(13) 0.0408(14) 0.0386(14) -0.0021(11) -0.0029(10) -0.0022(11)
C21 0.0316(14) 0.0451(15) 0.0411(14) -0.0043(11) 0.0010(11) -0.0019(11)
C16 0.0363(14) 0.0407(14) 0.0412(15) -0.0024(11) -0.0013(11) 0.0011(12)
C9 0.0381(15) 0.0416(14) 0.0437(16) -0.0049(12) -0.0014(12) -0.0034(12)
C15 0.0391(15) 0.0441(14) 0.0376(14) -0.0007(11) 0.0022(11) -0.0085(12)
C13 0.0524(18) 0.065(2) 0.0366(15) -0.0055(14) -0.0009(13) 0.0028(15)
C17 0.0509(19) 0.0465(16) 0.0488(18) 0.0034(13) -0.0040(14) 0.0052(13)
C3 0.054(2) 0.061(2) 0.0400(16) -0.0142(14) -0.0050(14) -0.0053(16)
C20 0.0355(16) 0.066(2) 0.0553(19) -0.0068(16) 0.0027(13) -0.0051(14)
C18 0.0486(19) 0.061(2) 0.056(2) 0.0012(15) -0.0102(16) 0.0153(15)
C10 0.0512(19) 0.0469(17) 0.057(2) -0.0087(14) -0.0067(15) -0.0059(14)
C1 0.051(2) 0.075(2) 0.0415(18) -0.0021(16) -0.0074(14) -0.0160(17)
C12 0.058(2) 0.073(2) 0.0447(19) -0.0155(16) -0.0076(16) 0.0048(18)
C19 0.0346(16) 0.078(2) 0.070(2) -0.0073(19) -0.0065(15) 0.0091(16)
C2 0.066(2) 0.065(2) 0.052(2) -0.0113(17) -0.0201(17) -0.0041(18)
C11 0.058(2) 0.067(2) 0.061(2) -0.0266(18) -0.0134(17) -0.0038(18)
O1W 0.395(15) 0.167(7) 0.123(5) -0.034(5) -0.071(7) 0.106(8)

loop_
_atom_type_symbol
_atom_type_description
_atom_type_scat_dispersion_real
_atom_type_scat_dispersion_imag
_atom_type_scat_source
C C 0.0033 0.0016 'International Tables Vol C Tables 4.2.6.8 and 6.1.1.4'
H H 0.0000 0.0000 'International Tables Vol C Tables 4.2.6.8 and 6.1.1.4'
N N 0.0061 0.0033 'International Tables Vol C Tables 4.2.6.8 and 6.1.1.4'
O O 0.0106 0.0060 'International Tables Vol C Tables 4.2.6.8 and 6.1.1.4'
Ag Ag -0.8971 1.1015 'International Tables Vol C Tables 4.2.6.8 and 6.1.1.4'

loop_
_geom_angle_atom_site_label_1
_geom_angle_atom_site_label_2
_geom_angle_atom_site_label_3
_geom_angle
_geom_angle_site_symmetry_1
_geom_angle_site_symmetry_3
O2 Ag1 O1 165.07(15) 5_566 .
O2 Ag1 O1W 111.2(3) 5_566 .
O1 Ag1 O1W 82.8(2) . .
O2 Ag1 Ag1 83.48(11) 5_566 5_566
O1 Ag1 Ag1 81.60(9) . 5_566
O1W Ag1 Ag1 153.0(2) . 5_566
O2 Ag1 Ag1 118.82(13) 5_566 2_556
O1 Ag1 Ag1 66.71(9) . 2_556
O1W Ag1 Ag1 82.2(3) . 2_556
Ag1 Ag1 Ag1 111.23(3) 5_566 2_556
C7 N1 C4 112.8(3) . .
C7 N1 C3 124.3(3) . .
C4 N1 C3 122.7(3) . .
C1 O1 Ag1 124.7(3) . .
C1 O2 Ag1 124.0(3) . 5_566
C9 C8 C16 108.7(2) . .
C9 C8 C5 104.9(2) . .
C16 C8 C5 106.4(2) . .
C9 C8 H8A 112.1 . .
C16 C8 H8A 112.1 . .
C5 C8 H8A 112.1 . .
O3 C4 N1 124.3(3) . .
O3 C4 C5 126.6(3) . .
N1 C4 C5 109.1(3) . .
O4 C7 N1 124.6(3) . .
O4 C7 C6 126.6(3) . .
N1 C7 C6 108.8(2) . .
C7 C6 C5 104.9(2) . .
C7 C6 C15 110.6(2) . .
C5 C6 C15 109.5(2) . .
C7 C6 H6A 110.6 . .
C5 C6 H6A 110.6 . .
C15 C6 H6A 110.6 . .
C13 C14 C9 119.8(3) . .
C13 C14 C15 127.0(3) . .
C9 C14 C15 113.2(3) . .
C4 C5 C6 104.3(2) . .
C4 C5 C8 110.7(2) . .
C6 C5 C8 109.9(2) . .
C4 C5 H5A 110.6 . .
C6 C5 H5A 110.6 . .
C8 C5 H5A 110.6 . .
C16 C21 C20 119.4(3) . .
C16 C21 C15 113.5(3) . .
C20 C21 C15 126.9(3) . .
C17 C16 C21 120.4(3) . .
C17 C16 C8 126.5(3) . .
C21 C16 C8 113.0(3) . .
C10 C9 C14 120.9(3) . .
C10 C9 C8 126.0(3) . .
C14 C9 C8 113.1(3) . .
C21 C15 C14 108.4(3) . .
C21 C15 C6 106.3(2) . .
C14 C15 C6 105.7(2) . .
C21 C15 H15A 112.0 . .
C14 C15 H15A 112.0 . .
C6 C15 H15A 112.0 . .
C14 C13 C12 119.7(4) . .
C14 C13 H13A 120.2 . .
C12 C13 H13A 120.2 . .
C18 C17 C16 119.4(3) . .
C18 C17 H17A 120.3 . .
C16 C17 H17A 120.3 . .
N1 C3 C2 110.9(3) . .
N1 C3 H3A 109.5 . .
C2 C3 H3A 109.5 . .
N1 C3 H3B 109.5 . .
C2 C3 H3B 109.5 . .
H3A C3 H3B 108.1 . .
C19 C20 C21 119.8(3) . .
C19 C20 H20A 120.1 . .
C21 C20 H20A 120.1 . .
C17 C18 C19 120.6(4) . .
C17 C18 H18A 119.7 . .
C19 C18 H18A 119.7 . .
C9 C10 C11 118.4(3) . .
C9 C10 H10A 120.8 . .
C11 C10 H10A 120.8 . .
O1 C1 O2 125.6(4) . .
O1 C1 C2 117.7(4) . .
O2 C1 C2 116.7(4) . .
C13 C12 C11 120.4(4) . .
C13 C12 H12A 119.8 . .
C11 C12 H12A 119.8 . .
C20 C19 C18 120.6(3) . .
C20 C19 H19A 119.7 . .
C18 C19 H19A 119.7 . .
C3 C2 C1 114.8(3) . .
C3 C2 H2A 108.6 . .
C1 C2 H2A 108.6 . .
C3 C2 H2B 108.6 . .
C1 C2 H2B 108.6 . .
H2A C2 H2B 107.5 . .
C12 C11 C10 120.8(3) . .
C12 C11 H11A 119.6 . .
C10 C11 H11A 119.6 . .
Ag1 O1W H1W1 120.0 . .
Ag1 O1W H1W2 120.0 . .
H1W1 O1W H1W2 120.0 . .

loop_
_geom_bond_atom_site_label_1
_geom_bond_atom_site_label_2
_geom_bond_distance
_geom_bond_site_symmetry_2
Ag1 O2 2.170(3) 5_566
Ag1 O1 2.206(3) .
Ag1 O1W 2.496(8) .
Ag1 Ag1 2.7809(12) 5_566
Ag1 Ag1 3.1040(13) 2_556
O4 C7 1.215(4) .
O3 C4 1.213(4) .
N1 C7 1.379(4) .
N1 C4 1.397(4) .
N1 C3 1.467(4) .
O1 C1 1.240(5) .
O2 C1 1.248(6) .
O2 Ag1 2.170(3) 5_566
C8 C9 1.517(4) .
C8 C16 1.523(4) .
C8 C5 1.567(4) .
C8 H8A 1.0000 .
C4 C5 1.514(4) .
C7 C6 1.523(4) .
C6 C5 1.547(4) .
C6 C15 1.563(4) .
C6 H6A 1.0000 .
C14 C13 1.386(5) .
C14 C9 1.407(5) .
C14 C15 1.527(4) .
C5 H5A 1.0000 .
C21 C16 1.407(4) .
C21 C20 1.410(4) .
C21 C15 1.511(4) .
C16 C17 1.396(5) .
C9 C10 1.391(5) .
C15 H15A 1.0000 .
C13 C12 1.388(6) .
C13 H13A 0.9500 .
C17 C18 1.389(6) .
C17 H17A 0.9500 .
C3 C2 1.500(6) .
C3 H3A 0.9900 .
C3 H3B 0.9900 .
C20 C19 1.377(6) .
C20 H20A 0.9500 .
C18 C19 1.399(6) .
C18 H18A 0.9500 .
C10 C11 1.399(6) .
C10 H10A 0.9500 .
C1 C2 1.532(5) .
C12 C11 1.392(7) .
C12 H12A 0.9500 .
C19 H19A 0.9500 .
C2 H2A 0.9900 .
C2 H2B 0.9900 .
C11 H11A 0.9500 .
O1W H1W1 0.9500 .
O1W H1W2 0.9500 .

loop_
_geom_hbond_atom_site_label_D
_geom_hbond_atom_site_label_H
_geom_hbond_atom_site_label_A
_geom_hbond_distance_DH
_geom_hbond_distance_HA
_geom_hbond_distance_DA
_geom_hbond_angle_DHA
_geom_hbond_site_symmetry_A
O1W H1W2 O3 0.95 2.22 2.859(8) 124.0 6_565
